data_7708336
loop_
_publ_author_name
'Uzelac, Marina'
'Yuan, Kang'
'Nichol, Gary Stephen'
'Ingleson, Michael James'

_publ_section_title
;
 Formation of a hydride containing amido-zincate using pinacolborane
;
_journal_name_full 'Dalton Transactions'
_journal_paper_doi 10.1039/D1DT02580E
_journal_year 2021
_chemical_formula_moiety 'C34 H42 Li N3 O3 Zn'
_chemical_formula_sum 'C34 H42 Li N3 O3 Zn'
_chemical_formula_weight 613.01
_space_group_crystal_system monoclinic
_space_group_IT_number 14
_space_group_name_Hall '-P 2ybc'
_space_group_name_H-M_alt 'P 1 21/c 1'
_atom_sites_solution_hydrogens geom
_atom_sites_solution_primary dual
_audit_creation_date 2020-11-12
_audit_creation_method
;
Olex2 1.2
(compiled 2018.05.29 svn.r3508 for OlexSys, GUI svn.r5506)
;
_audit_update_record
;
2021-08-03 deposited with the CCDC.	2021-09-13 downloaded from the CCDC.
;
_cell_angle_alpha 90
_cell_angle_beta 106.863(5)
_cell_angle_gamma 90
_cell_formula_units_Z 4
_cell_length_a 11.3465(5)
_cell_length_b 15.5769(6)
_cell_length_c 18.7091(9)
_cell_measurement_reflns_used 17426
_cell_measurement_temperature 120.00(11)
_cell_measurement_theta_max 29.6280
_cell_measurement_theta_min 3.5790
_cell_volume 3164.5(3)
_computing_cell_refinement 'CrysAlisPro 1.171.40.53 (Rigaku OD, 2019)'
_computing_data_collection 'CrysAlisPro 1.171.40.53 (Rigaku OD, 2019)'
_computing_data_reduction 'CrysAlisPro 1.171.40.53 (Rigaku OD, 2019)'
_computing_molecular_graphics 'Olex2 (Dolomanov et al., 2009)'
_computing_publication_material 'Olex2 (Dolomanov et al., 2009)'
_computing_structure_refinement 'ShelXL (Sheldrick, 2015)'
_computing_structure_solution 'ShelXT (Sheldrick, 2015)'
_diffrn_ambient_environment N~2~
_diffrn_ambient_temperature 120.00(11)
_diffrn_detector 'CCD plate'
_diffrn_detector_area_resol_mean 8.0521
_diffrn_detector_type Eos
_diffrn_measured_fraction_theta_full 0.998
_diffrn_measured_fraction_theta_max 0.921
_diffrn_measurement_details
;
List of Runs (angles in degrees, time in seconds):

  # Type    Start    End  Width  t~exp~   \w     \q     \k     \f   Frames
#--------------------------------------------------------------------------
  1  \w    -91.00 -27.00   1.00   22.50    --  -18.82 164.00 145.00   64
  2  \w    -67.00   7.00   1.00   22.50    --  -18.82 116.00  -2.00   74
  3  \w     -7.00  69.00   1.00   22.50    --   20.54-116.00 -91.00   76
  4  \w     27.00  93.00   1.00   22.50    --   20.54-164.00 120.00   66
  5  \w    -39.00   8.00   1.00   22.50    --  -18.82 -77.00 120.00   47
  6  \w    -91.00 -39.00   1.00   22.50    --  -18.82-178.00 -60.00   52
  7  \w    -88.00   0.00   1.00   22.50    --  -18.82 -37.00 -30.00   88
  8  \w    -38.00  50.00   1.00   22.50    --  -18.82  37.00 150.00   88
  9  \w    -36.00  48.00   1.00   22.50    --  -18.82  57.00 -90.00   84
 10  \w     39.00  93.00   1.00   22.50    --   20.54 178.00 -30.00   54
 11  \w     -6.00  39.00   1.00   22.50    --   20.54  77.00   0.00   45
 12  \w     -6.00  39.00   1.00   22.50    --   20.54  77.00 120.00   45
 13  \w     -6.00  39.00   1.00   22.50    --   20.54  77.00  60.00   45
 14  \w     -6.00  39.00   1.00   22.50    --   20.54  77.00 -60.00   45
 15  \w    -49.00  40.00   1.00   22.50    --   20.54 -37.00 -90.00   89
 16  \w     -9.00  92.00   1.00   22.50    --   20.54  19.00-120.00  101
;
_diffrn_measurement_device 'four-circle diffractometer'
_diffrn_measurement_device_type 'Xcalibur, Eos'
_diffrn_measurement_method '\w scans'
_diffrn_orient_matrix_type 'CrysAlisPro convention (1999,Acta A55,543-557)'
_diffrn_orient_matrix_UB_11 0.0160154000
_diffrn_orient_matrix_UB_12 0.0336837000
_diffrn_orient_matrix_UB_13 0.0266041000
_diffrn_orient_matrix_UB_21 0.0021200000
_diffrn_orient_matrix_UB_22 0.0291805000
_diffrn_orient_matrix_UB_23 -0.0287164000
_diffrn_orient_matrix_UB_31 -0.0632537000
_diffrn_orient_matrix_UB_32 0.0094681000
_diffrn_orient_matrix_UB_33 -0.0060879000
_diffrn_radiation_monochromator graphite
_diffrn_radiation_probe x-ray
_diffrn_radiation_type MoK\a
_diffrn_radiation_wavelength 0.71073
_diffrn_reflns_av_R_equivalents 0.0605
_diffrn_reflns_av_unetI/netI 0.0433
_diffrn_reflns_Laue_measured_fraction_full 0.998
_diffrn_reflns_Laue_measured_fraction_max 0.921
_diffrn_reflns_limit_h_max 16
_diffrn_reflns_limit_h_min -15
_diffrn_reflns_limit_k_max 21
_diffrn_reflns_limit_k_min -21
_diffrn_reflns_limit_l_max 26
_diffrn_reflns_limit_l_min -26
_diffrn_reflns_number 78720
_diffrn_reflns_point_group_measured_fraction_full 0.998
_diffrn_reflns_point_group_measured_fraction_max 0.921
_diffrn_reflns_theta_full 25.242
_diffrn_reflns_theta_max 30.724
_diffrn_reflns_theta_min 3.343
_diffrn_source 'fine-focus sealed X-ray tube'
_diffrn_source_type 'Enhance (Mo) X-ray Source'
_exptl_absorpt_coefficient_mu 0.813
_exptl_absorpt_correction_T_max 1.00000
_exptl_absorpt_correction_T_min 0.85250
_exptl_absorpt_correction_type multi-scan
_exptl_absorpt_process_details
;
CrysAlisPro 1.171.40.53 (Rigaku Oxford Diffraction, 2019)
Empirical absorption correction using spherical harmonics,
 implemented in SCALE3 ABSPACK scaling algorithm.
;
_exptl_crystal_colour 'clear colourless'
_exptl_crystal_colour_lustre clear
_exptl_crystal_colour_primary colourless
_exptl_crystal_density_diffrn 1.287
_exptl_crystal_description plate
_exptl_crystal_F_000 1296
_exptl_crystal_size_max 0.323
_exptl_crystal_size_mid 0.237
_exptl_crystal_size_min 0.065
_refine_diff_density_max 0.537
_refine_diff_density_min -0.404
_refine_diff_density_rms 0.067
_refine_ls_extinction_method none
_refine_ls_goodness_of_fit_ref 1.015
_refine_ls_hydrogen_treatment constr
_refine_ls_matrix_type full
_refine_ls_number_parameters 379
_refine_ls_number_reflns 9075
_refine_ls_number_restraints 15
_refine_ls_restrained_S_all 1.017
_refine_ls_R_factor_all 0.0775
_refine_ls_R_factor_gt 0.0440
_refine_ls_shift/su_max 0.001
_refine_ls_shift/su_mean 0.000
_refine_ls_structure_factor_coef Fsqd
_refine_ls_weighting_details 'w=1/[\s^2^(Fo^2^)+(0.0433P)^2^+2.2418P] where P=(Fo^2^+2Fc^2^)/3'
_refine_ls_weighting_scheme calc
_refine_ls_wR_factor_gt 0.0961
_refine_ls_wR_factor_ref 0.1105
_reflns_Friedel_coverage 0.000
_reflns_number_gt 6396
_reflns_number_total 9075
_reflns_threshold_expression 'I > 2\s(I)'
_cod_data_source_file d1dt02580e2.cif
_cod_data_source_block mu384_reproces
_cod_database_code 7708336
_shelx_shelxl_version_number 2018/3
_chemical_oxdiff_formula 'Zn1 Li1 N3 O3 C34 H42'
_chemical_oxdiff_usercomment '120 K colourless cube'
_shelx_space_group_comment
;
The symmetry employed for this shelxl refinement is uniquely defined
by the following loop, which should always be used as a source of
symmetry information in preference to the above space-group names.
They are only intended as comments.
;
_reflns_odcompleteness_completeness 99.78
_reflns_odcompleteness_iscentric 1
_reflns_odcompleteness_theta 27.82
_olex2_refinement_description
;
1. Fixed Uiso
 At 1.2 times of:
  All C(H) groups, All C(H,H) groups
2. Rigid body (RIGU) restrains
 C34, C33, C32, C31
 with sigma for 1-2 distances of 0.002 and sigma for 1-3 distances of 0.002
3.a Secondary CH2 refined with riding coordinates:
 C23(H23A,H23B), C24(H24A,H24B), C25(H25A,H25B), C26(H26A,H26B), C27(H27A,
 H27B), C28(H28A,H28B), C29(H29A,H29B), C30(H30A,H30B), C31(H31A,H31B),
 C32(H32A,H32B), C33(H33A,H33B), C34(H34A,H34B)
3.b Aromatic/amide H refined with riding coordinates:
 C2(H2), C3(H3), C4(H4), C5(H5), C7(H7), C8(H8), C9(H9), C10(H10), C12(H12),
 C13(H13), C14(H14), C15(H15), C16(H16), C18(H18), C19(H19), C20(H20), C21(H21),
  C22(H22)
;
_olex2_submission_special_instructions 'No special instructions were received'
_oxdiff_exptl_absorpt_empirical_details
;
Empirical correction (ABSPACK) includes:
- Absorption correction using spherical harmonics
- Frame scaling
;
_oxdiff_exptl_absorpt_empirical_full_max 1.304
_oxdiff_exptl_absorpt_empirical_full_min 0.811

loop_
_space_group_symop_operation_xyz
'x, y, z'
'-x, y+1/2, -z+1/2'
'-x, -y, -z'
'x, -y-1/2, z-1/2'

loop_
_atom_site_label
_atom_site_type_symbol
_atom_site_fract_x
_atom_site_fract_y
_atom_site_fract_z
_atom_site_U_iso_or_equiv
_atom_site_adp_type
_atom_site_occupancy
_atom_site_site_symmetry_order
_atom_site_calc_flag
_atom_site_refinement_flags_posn
_atom_site_refinement_flags_adp
_atom_site_refinement_flags_occupancy
_atom_site_disorder_assembly
_atom_site_disorder_group
Zn1 Zn 0.18146(2) 0.20653(2) 0.65412(2) 0.02599(7) Uani 1 1 d . . . . .
O1 O 0.56080(13) 0.42966(10) 0.70883(9) 0.0327(3) Uani 1 1 d . . . . .
N1 N 0.48906(15) 0.22756(11) 0.72496(9) 0.0249(3) Uani 1 1 d . . . . .
C1 C 0.45133(17) 0.16437(12) 0.67319(11) 0.0235(4) Uani 1 1 d . . . . .
Li1 Li 0.6235(3) 0.3127(2) 0.7193(2) 0.0297(7) Uani 1 1 d . . . . .
O2 O 0.69113(13) 0.30521(11) 0.63482(9) 0.0363(4) Uani 1 1 d . . . . .
N2 N 0.33406(15) 0.13525(10) 0.64668(9) 0.0244(3) Uani 1 1 d . . . . .
C2 C 0.3094(2) 0.06914(13) 0.59834(12) 0.0298(4) Uani 1 1 d . . . . .
H2 H 0.228365 0.050157 0.581377 0.036 Uiso 1 1 calc R . . . .
O3 O 0.77426(13) 0.30399(10) 0.80160(9) 0.0362(4) Uani 1 1 d . . . . .
N3 N 0.29875(15) 0.25172(11) 0.75557(9) 0.0254(3) Uani 1 1 d . . . . .
C3 C 0.3950(2) 0.02800(14) 0.57247(13) 0.0353(5) Uani 1 1 d . . . . .
H3 H 0.373509 -0.017480 0.539005 0.042 Uiso 1 1 calc R . . . .
C4 C 0.5165(2) 0.05728(15) 0.59853(13) 0.0363(5) Uani 1 1 d . . . . .
H4 H 0.578070 0.031084 0.582601 0.044 Uiso 1 1 calc R . . . .
C5 C 0.54414(19) 0.12415(14) 0.64721(12) 0.0310(4) Uani 1 1 d . . . . .
H5 H 0.624819 0.143977 0.663836 0.037 Uiso 1 1 calc R . . . .
C6 C 0.42229(18) 0.25785(12) 0.76982(11) 0.0231(4) Uani 1 1 d . . . . .
C7 C 0.2445(2) 0.28512(13) 0.80471(12) 0.0299(4) Uani 1 1 d . . . . .
H7 H 0.159312 0.281130 0.793296 0.036 Uiso 1 1 calc R . . . .
C8 C 0.3066(2) 0.32438(14) 0.87010(12) 0.0317(5) Uani 1 1 d . . . . .
H8 H 0.265213 0.346036 0.902456 0.038 Uiso 1 1 calc R . . . .
C9 C 0.4338(2) 0.33072(14) 0.88642(12) 0.0307(4) Uani 1 1 d . . . . .
H9 H 0.479690 0.356354 0.930636 0.037 Uiso 1 1 calc R . . . .
C10 C 0.49124(19) 0.29898(13) 0.83698(11) 0.0288(4) Uani 1 1 d . . . . .
H10 H 0.576180 0.304319 0.847334 0.035 Uiso 1 1 calc R . . . .
C11 C 0.17803(18) 0.30096(13) 0.58080(12) 0.0284(4) Uani 1 1 d . . . . .
C12 C 0.12836(19) 0.38271(15) 0.58369(14) 0.0377(5) Uani 1 1 d . . . . .
H12 H 0.085518 0.392651 0.618391 0.045 Uiso 1 1 calc R . . . .
C13 C 0.1401(2) 0.44984(16) 0.53707(17) 0.0484(7) Uani 1 1 d . . . . .
H13 H 0.106177 0.503250 0.541449 0.058 Uiso 1 1 calc R . . . .
C14 C 0.2015(2) 0.43727(17) 0.48478(15) 0.0485(7) Uani 1 1 d . . . . .
H14 H 0.209188 0.481872 0.453400 0.058 Uiso 1 1 calc R . . . .
C15 C 0.2516(2) 0.35797(17) 0.47912(13) 0.0429(6) Uani 1 1 d . . . . .
H15 H 0.292741 0.348596 0.443443 0.051 Uiso 1 1 calc R . . . .
C16 C 0.2407(2) 0.29187(14) 0.52683(12) 0.0314(4) Uani 1 1 d . . . . .
H16 H 0.276791 0.239193 0.522698 0.038 Uiso 1 1 calc R . . . .
C17 C 0.06020(18) 0.12518(13) 0.67755(12) 0.0295(4) Uani 1 1 d . . . . .
C18 C 0.06893(19) 0.09964(14) 0.75041(13) 0.0328(5) Uani 1 1 d . . . . .
H18 H 0.133467 0.121010 0.789184 0.039 Uiso 1 1 calc R . . . .
C19 C -0.0146(2) 0.04354(15) 0.76782(15) 0.0408(6) Uani 1 1 d . . . . .
H19 H -0.005373 0.028670 0.817296 0.049 Uiso 1 1 calc R . . . .
C20 C -0.1107(2) 0.01024(16) 0.71184(17) 0.0463(6) Uani 1 1 d . . . . .
H20 H -0.167618 -0.026292 0.723147 0.056 Uiso 1 1 calc R . . . .
C21 C -0.1214(2) 0.03170(16) 0.63895(16) 0.0457(6) Uani 1 1 d . . . . .
H21 H -0.184734 0.008450 0.600491 0.055 Uiso 1 1 calc R . . . .
C22 C -0.0377(2) 0.08819(15) 0.62259(14) 0.0378(5) Uani 1 1 d . . . . .
H22 H -0.047166 0.101967 0.572863 0.045 Uiso 1 1 calc R . . . .
C23 C 0.4327(2) 0.45264(15) 0.69056(15) 0.0408(6) Uani 1 1 d . . . . .
H23A H 0.405746 0.453500 0.735248 0.049 Uiso 1 1 calc R . . . .
H23B H 0.382782 0.411519 0.655767 0.049 Uiso 1 1 calc R . . . .
C24 C 0.4205(2) 0.54102(15) 0.65558(13) 0.0386(5) Uani 1 1 d . . . . .
H24A H 0.419842 0.585230 0.691965 0.046 Uiso 1 1 calc R . . . .
H24B H 0.346027 0.545529 0.614127 0.046 Uiso 1 1 calc R . . . .
C25 C 0.5344(3) 0.54798(16) 0.62900(15) 0.0478(6) Uani 1 1 d . . . . .
H25A H 0.521325 0.521627 0.580347 0.057 Uiso 1 1 calc R . . . .
H25B H 0.558851 0.607346 0.626704 0.057 Uiso 1 1 calc R . . . .
C26 C 0.6282(2) 0.49915(15) 0.68867(14) 0.0394(5) Uani 1 1 d . . . . .
H26A H 0.693369 0.477443 0.669634 0.047 Uiso 1 1 calc R . . . .
H26B H 0.664283 0.535630 0.731442 0.047 Uiso 1 1 calc R . . . .
C27 C 0.6175(2) 0.30748(18) 0.55819(13) 0.0423(6) Uani 1 1 d . . . . .
H27A H 0.594170 0.365847 0.542116 0.051 Uiso 1 1 calc R . . . .
H27B H 0.543640 0.273046 0.550619 0.051 Uiso 1 1 calc R . . . .
C28 C 0.7024(3) 0.2698(2) 0.51667(16) 0.0575(8) Uani 1 1 d . . . . .
H28A H 0.699538 0.207519 0.516834 0.069 Uiso 1 1 calc R . . . .
H28B H 0.680019 0.289801 0.465398 0.069 Uiso 1 1 calc R . . . .
C29 C 0.8256(2) 0.30134(18) 0.55901(15) 0.0482(6) Uani 1 1 d . . . . .
H29A H 0.840240 0.358671 0.543203 0.058 Uiso 1 1 calc R . . . .
H29B H 0.889903 0.263282 0.553248 0.058 Uiso 1 1 calc R . . . .
C30 C 0.8191(2) 0.3013(2) 0.63808(15) 0.0485(7) Uani 1 1 d . . . . .
H30A H 0.856318 0.249464 0.663608 0.058 Uiso 1 1 calc R . . . .
H30B H 0.862790 0.350462 0.664974 0.058 Uiso 1 1 calc R . . . .
C31 C 0.8531(3) 0.3717(2) 0.84001(18) 0.0622(8) Uani 1 1 d . U . . .
H31A H 0.805621 0.415200 0.856511 0.075 Uiso 1 1 calc R . . A .
H31B H 0.895241 0.398393 0.807494 0.075 Uiso 1 1 calc R . . A .
C32 C 0.9414(3) 0.3317(2) 0.90391(18) 0.0774(11) Uani 1 1 d . U . B 1
H32A H 0.915840 0.339714 0.948639 0.093 Uiso 1 1 calc R . . B 1
H32B H 1.022151 0.357357 0.912025 0.093 Uiso 1 1 calc R . . B 1
C33 C 0.9458(2) 0.2392(2) 0.88708(15) 0.0529(7) Uani 1 1 d . U . . .
H33A H 0.955173 0.204814 0.931582 0.064 Uiso 1 1 calc R . . B .
H33B H 1.013365 0.226798 0.866663 0.064 Uiso 1 1 calc R . . B .
C34 C 0.8250(2) 0.22242(16) 0.83091(15) 0.0438(6) Uani 1 1 d . U . . .
H34A H 0.836119 0.186372 0.791083 0.053 Uiso 1 1 calc R . . . .
H34B H 0.770038 0.193322 0.854147 0.053 Uiso 1 1 calc R . . . .

loop_
_atom_site_aniso_label
_atom_site_aniso_U_11
_atom_site_aniso_U_22
_atom_site_aniso_U_33
_atom_site_aniso_U_23
_atom_site_aniso_U_13
_atom_site_aniso_U_12
Zn1 0.02358(12) 0.02509(12) 0.02975(13) -0.00195(10) 0.00842(9) -0.00059(9)
O1 0.0262(7) 0.0281(8) 0.0443(9) 0.0031(7) 0.0108(6) 0.0007(6)
N1 0.0234(8) 0.0259(9) 0.0257(9) -0.0014(6) 0.0077(7) 0.0007(6)
C1 0.0263(9) 0.0208(9) 0.0237(10) 0.0038(7) 0.0078(8) 0.0030(7)
Li1 0.0263(17) 0.0304(19) 0.0332(19) -0.0019(14) 0.0101(14) 0.0004(14)
O2 0.0271(7) 0.0483(10) 0.0350(8) -0.0042(7) 0.0115(6) 0.0021(7)
N2 0.0283(8) 0.0207(8) 0.0237(8) -0.0004(6) 0.0067(7) 0.0015(6)
C2 0.0327(11) 0.0239(10) 0.0306(11) -0.0030(8) 0.0054(8) -0.0001(8)
O3 0.0273(7) 0.0318(8) 0.0424(9) -0.0047(7) -0.0011(6) -0.0003(6)
N3 0.0263(8) 0.0236(8) 0.0278(9) -0.0008(7) 0.0101(7) -0.0003(6)
C3 0.0453(13) 0.0272(11) 0.0334(12) -0.0078(9) 0.0116(10) 0.0040(9)
C4 0.0398(12) 0.0354(12) 0.0390(13) -0.0031(10) 0.0197(10) 0.0085(9)
C5 0.0294(10) 0.0325(11) 0.0337(11) -0.0012(9) 0.0132(9) 0.0039(8)
C6 0.0277(9) 0.0181(9) 0.0237(10) 0.0032(7) 0.0077(8) 0.0007(7)
C7 0.0310(10) 0.0276(11) 0.0354(11) -0.0020(9) 0.0165(9) -0.0003(8)
C8 0.0438(12) 0.0260(10) 0.0302(11) -0.0018(8) 0.0185(9) 0.0014(9)
C9 0.0428(12) 0.0239(10) 0.0233(10) -0.0024(8) 0.0062(9) -0.0019(9)
C10 0.0285(10) 0.0287(10) 0.0277(10) -0.0002(8) 0.0057(8) -0.0010(8)
C11 0.0209(9) 0.0286(10) 0.0312(11) -0.0014(8) 0.0003(8) -0.0010(8)
C12 0.0264(10) 0.0325(12) 0.0496(14) -0.0042(10) 0.0037(10) 0.0043(9)
C13 0.0351(12) 0.0259(12) 0.0691(19) 0.0038(11) -0.0087(12) 0.0034(9)
C14 0.0522(15) 0.0339(13) 0.0457(15) 0.0130(11) -0.0075(12) -0.0076(11)
C15 0.0521(14) 0.0416(14) 0.0307(12) 0.0052(10) 0.0054(10) -0.0091(11)
C16 0.0352(11) 0.0282(10) 0.0270(10) 0.0004(9) 0.0031(8) -0.0015(9)
C17 0.0231(9) 0.0258(10) 0.0402(12) -0.0021(9) 0.0102(8) 0.0008(8)
C18 0.0302(11) 0.0288(11) 0.0407(12) -0.0045(9) 0.0120(9) -0.0025(8)
C19 0.0479(14) 0.0301(12) 0.0519(15) -0.0004(10) 0.0265(12) -0.0037(10)
C20 0.0378(13) 0.0313(12) 0.0770(19) -0.0045(12) 0.0281(13) -0.0087(10)
C21 0.0283(11) 0.0367(13) 0.0657(18) -0.0074(12) 0.0035(11) -0.0068(10)
C22 0.0316(11) 0.0352(12) 0.0423(13) 0.0007(10) 0.0040(10) -0.0031(9)
C23 0.0289(11) 0.0329(12) 0.0588(16) 0.0042(11) 0.0096(11) 0.0036(9)
C24 0.0421(13) 0.0291(11) 0.0368(13) -0.0042(9) -0.0009(10) 0.0023(9)
C25 0.0741(19) 0.0269(12) 0.0477(15) -0.0001(10) 0.0262(14) -0.0014(12)
C26 0.0404(12) 0.0311(12) 0.0522(15) -0.0091(10) 0.0221(11) -0.0078(10)
C27 0.0343(12) 0.0514(16) 0.0380(13) 0.0020(11) 0.0052(10) 0.0046(10)
C28 0.0554(17) 0.082(2) 0.0392(15) -0.0100(14) 0.0199(13) -0.0088(15)
C29 0.0474(14) 0.0503(16) 0.0551(16) 0.0026(13) 0.0280(13) 0.0036(12)
C30 0.0291(12) 0.0708(19) 0.0481(15) -0.0105(13) 0.0152(11) 0.0055(12)
C31 0.0534(16) 0.0479(16) 0.072(2) -0.0145(14) -0.0032(14) -0.0162(13)
C32 0.081(2) 0.078(2) 0.0492(18) 0.0009(16) -0.0179(16) -0.0332(18)
C33 0.0361(13) 0.0766(19) 0.0397(14) 0.0043(13) 0.0009(11) 0.0045(13)
C34 0.0375(12) 0.0389(14) 0.0475(15) 0.0021(11) 0.0006(10) 0.0053(10)

loop_
_atom_type_symbol
_atom_type_description
_atom_type_scat_dispersion_real
_atom_type_scat_dispersion_imag
_atom_type_scat_source
C C 0.0033 0.0016 'International Tables Vol C Tables 4.2.6.8 and 6.1.1.4'
H H 0.0000 0.0000 'International Tables Vol C Tables 4.2.6.8 and 6.1.1.4'
Li Li -0.0003 0.0001 'International Tables Vol C Tables 4.2.6.8 and 6.1.1.4'
N N 0.0061 0.0033 'International Tables Vol C Tables 4.2.6.8 and 6.1.1.4'
O O 0.0106 0.0060 'International Tables Vol C Tables 4.2.6.8 and 6.1.1.4'
Zn Zn 0.2839 1.4301 'International Tables Vol C Tables 4.2.6.8 and 6.1.1.4'

loop_
_geom_angle_atom_site_label_1
_geom_angle_atom_site_label_2
_geom_angle_atom_site_label_3
_geom_angle
_geom_angle_site_symmetry_1
_geom_angle_site_symmetry_3
_geom_angle_publ_flag
N2 Zn1 N3 85.32(6) . . ?
C11 Zn1 N2 101.29(7) . . ?
C11 Zn1 N3 104.72(7) . . ?
C11 Zn1 C17 137.17(8) . . ?
C17 Zn1 N2 108.16(7) . . ?
C17 Zn1 N3 107.99(8) . . ?
C23 O1 Li1 124.87(17) . . ?
C26 O1 Li1 121.67(16) . . ?
C26 O1 C23 109.15(17) . . ?
C1 N1 Li1 121.17(16) . . ?
C1 N1 C6 124.81(17) . . ?
C6 N1 Li1 111.21(16) . . ?
N1 C1 C5 116.71(18) . . ?
N2 C1 N1 125.12(17) . . ?
N2 C1 C5 118.13(18) . . ?
O1 Li1 N1 110.86(17) . . ?
O1 Li1 O2 101.11(18) . . ?
O1 Li1 O3 110.92(19) . . ?
O2 Li1 N1 118.50(19) . . ?
O3 Li1 N1 114.27(19) . . ?
O3 Li1 O2 100.06(17) . . ?
C27 O2 Li1 123.78(17) . . ?
C27 O2 C30 109.39(17) . . ?
C30 O2 Li1 126.75(18) . . ?
C1 N2 Zn1 122.72(13) . . ?
C2 N2 Zn1 115.84(13) . . ?
C2 N2 C1 119.49(17) . . ?
N2 C2 C3 124.6(2) . . ?
C31 O3 Li1 128.50(19) . . ?
C31 O3 C34 109.67(19) . . ?
C34 O3 Li1 121.79(17) . . ?
C6 N3 Zn1 123.45(13) . . ?
C7 N3 Zn1 116.78(14) . . ?
C7 N3 C6 119.31(18) . . ?
C2 C3 C4 117.0(2) . . ?
C5 C4 C3 119.8(2) . . ?
C4 C5 C1 121.0(2) . . ?
N1 C6 C10 115.85(17) . . ?
N3 C6 N1 125.58(18) . . ?
N3 C6 C10 118.57(18) . . ?
N3 C7 C8 124.4(2) . . ?
C7 C8 C9 117.43(19) . . ?
C10 C9 C8 119.58(19) . . ?
C9 C10 C6 120.73(19) . . ?
C12 C11 Zn1 124.71(17) . . ?
C12 C11 C16 114.5(2) . . ?
C16 C11 Zn1 120.40(16) . . ?
C13 C12 C11 123.1(2) . . ?
C14 C13 C12 120.0(2) . . ?
C13 C14 C15 119.4(2) . . ?
C14 C15 C16 119.9(2) . . ?
C15 C16 C11 123.1(2) . . ?
C18 C17 Zn1 122.24(16) . . ?
C18 C17 C22 114.6(2) . . ?
C22 C17 Zn1 123.12(17) . . ?
C17 C18 C19 123.1(2) . . ?
C20 C19 C18 120.0(2) . . ?
C21 C20 C19 119.1(2) . . ?
C20 C21 C22 120.1(2) . . ?
C21 C22 C17 123.0(2) . . ?
O1 C23 C24 106.74(18) . . ?
C23 C24 C25 103.15(19) . . ?
C26 C25 C24 101.9(2) . . ?
O1 C26 C25 105.04(19) . . ?
O2 C27 C28 103.26(19) . . ?
C29 C28 C27 103.8(2) . . ?
C28 C29 C30 102.6(2) . . ?
O2 C30 C29 107.2(2) . . ?
O3 C31 C32 106.1(3) . . ?
C31 C32 C33 107.4(2) . . ?
C32 C33 C34 103.9(2) . . ?
O3 C34 C33 107.4(2) . . ?

loop_
_geom_bond_atom_site_label_1
_geom_bond_atom_site_label_2
_geom_bond_distance
_geom_bond_site_symmetry_2
_geom_bond_publ_flag
Zn1 N2 2.0952(16) . ?
Zn1 N3 2.0985(17) . ?
Zn1 C11 2.004(2) . ?
Zn1 C17 2.010(2) . ?
O1 Li1 1.945(4) . ?
O1 C23 1.439(3) . ?
O1 C26 1.437(3) . ?
N1 C1 1.360(3) . ?
N1 Li1 2.047(4) . ?
N1 C6 1.367(2) . ?
C1 N2 1.356(2) . ?
C1 C5 1.426(3) . ?
Li1 O2 1.951(4) . ?
Li1 O3 1.946(4) . ?
O2 C27 1.435(3) . ?
O2 C30 1.437(3) . ?
N2 C2 1.345(3) . ?
C2 C3 1.364(3) . ?
O3 C31 1.434(3) . ?
O3 C34 1.436(3) . ?
N3 C6 1.352(2) . ?
N3 C7 1.350(2) . ?
C3 C4 1.398(3) . ?
C4 C5 1.359(3) . ?
C6 C10 1.425(3) . ?
C7 C8 1.366(3) . ?
C8 C9 1.390(3) . ?
C9 C10 1.369(3) . ?
C11 C12 1.400(3) . ?
C11 C16 1.401(3) . ?
C12 C13 1.393(4) . ?
C13 C14 1.370(4) . ?
C14 C15 1.377(4) . ?
C15 C16 1.391(3) . ?
C17 C18 1.396(3) . ?
C17 C22 1.400(3) . ?
C18 C19 1.396(3) . ?
C19 C20 1.375(4) . ?
C20 C21 1.375(4) . ?
C21 C22 1.393(3) . ?
C23 C24 1.513(3) . ?
C24 C25 1.517(4) . ?
C25 C26 1.506(4) . ?
C27 C28 1.520(4) . ?
C28 C29 1.477(4) . ?
C29 C30 1.503(4) . ?
C31 C32 1.458(4) . ?
C32 C33 1.478(5) . ?
C33 C34 1.489(3) . ?
